data_1568938
loop_
_publ_author_name
'Yuvaraj, K.'
'Mullins, Jeremy C.'
'Rajeshkumar, Thayalan'
'Douair, Iskander'
'Maron, Laurent'
'Jones, Cameron'

_publ_section_title
;
 Molybdenum carbonyl assisted reductive tetramerization of CO by activated
 magnesium(i) compounds: squarate dianion <i>vs.</i> metallo-ketene
 formation.
;
_journal_issue 19
_journal_name_full 'Chemical science'
_journal_page_first 5188
_journal_page_last 5195
_journal_paper_doi 10.1039/d3sc01487h
_journal_volume 14
_journal_year 2023
_chemical_formula_sum 'C18 H20 Mo N4 O4'
_chemical_formula_weight 452.32
_space_group_crystal_system monoclinic
_space_group_IT_number 15
_space_group_name_Hall '-C 2yc'
_space_group_name_H-M_alt 'C 1 2/c 1'
_atom_sites_solution_hydrogens geom
_audit_creation_method SHELXL-2016/6
_audit_update_record
;
2023-03-21 deposited with the CCDC.	2023-04-24 downloaded from the CCDC.
;
_cell_angle_alpha 90
_cell_angle_beta 105.68(3)
_cell_angle_gamma 90
_cell_formula_units_Z 8
_cell_length_a 29.705(6)
_cell_length_b 9.751(2)
_cell_length_c 14.098(3)
_cell_measurement_reflns_used 3646
_cell_measurement_temperature 123(2)
_cell_measurement_theta_max 25.00
_cell_measurement_theta_min 2.95
_cell_volume 3931.6(15)
_computing_cell_refinement 'CrysAlisPro 1.171.39.46 (Rigaku OD, 2018)'
_computing_data_collection 'CrysAlisPro 1.171.39.46 (Rigaku OD, 2018)'
_computing_data_reduction 'CrysAlisPro 1.171.39.46 (Rigaku OD, 2018)'
_computing_molecular_graphics xseed
_computing_publication_material Ciftab
_computing_structure_refinement 'SHELXL-2016/6 (Sheldrick, 2016)'
_computing_structure_solution 'SHELXT 2014/5 (Sheldrick, 2014)'
_diffrn_ambient_temperature 123(2)
_diffrn_measured_fraction_theta_full 0.997
_diffrn_measured_fraction_theta_max 0.998
_diffrn_measurement_device_type 'XtaLAB Synergy, Dualflex, HyPix'
_diffrn_radiation_type MoK\a
_diffrn_radiation_wavelength 0.71073
_diffrn_reflns_av_R_equivalents 0.0389
_diffrn_reflns_av_unetI/netI 0.0229
_diffrn_reflns_Laue_measured_fraction_full 0.997
_diffrn_reflns_Laue_measured_fraction_max 0.998
_diffrn_reflns_limit_h_max 35
_diffrn_reflns_limit_h_min -29
_diffrn_reflns_limit_k_max 11
_diffrn_reflns_limit_k_min -10
_diffrn_reflns_limit_l_max 17
_diffrn_reflns_limit_l_min -17
_diffrn_reflns_number 19999
_diffrn_reflns_point_group_measured_fraction_full 0.997
_diffrn_reflns_point_group_measured_fraction_max 0.998
_diffrn_reflns_theta_full 25.242
_diffrn_reflns_theta_max 25.491
_diffrn_reflns_theta_min 2.954
_diffrn_source 'micro-focus sealed X-ray tube'
_exptl_absorpt_coefficient_mu 0.698
_exptl_absorpt_correction_T_max 1.00000
_exptl_absorpt_correction_T_min 0.56021
_exptl_absorpt_correction_type multi-scan
_exptl_absorpt_process_details
;
CrysAlisPro 1.171.41.113a (Rigaku Oxford Diffraction, 2021)
Empirical absorption correction using spherical harmonics,
implemented in SCALE3 ABSPACK scaling algorithm.
;
_exptl_crystal_colour 'pale yellow'
_exptl_crystal_density_diffrn 1.528
_exptl_crystal_description block
_exptl_crystal_F_000 1840
_exptl_crystal_size_max 0.070
_exptl_crystal_size_mid 0.061
_exptl_crystal_size_min 0.045
_refine_diff_density_max 0.543
_refine_diff_density_min -0.545
_refine_diff_density_rms 0.063
_refine_ls_extinction_method none
_refine_ls_goodness_of_fit_ref 1.117
_refine_ls_hydrogen_treatment constr
_refine_ls_matrix_type full
_refine_ls_number_parameters 248
_refine_ls_number_reflns 3646
_refine_ls_number_restraints 0
_refine_ls_restrained_S_all 1.117
_refine_ls_R_factor_all 0.0297
_refine_ls_R_factor_gt 0.0280
_refine_ls_shift/su_max 0.004
_refine_ls_shift/su_mean 0.000
_refine_ls_structure_factor_coef Fsqd
_refine_ls_weighting_details 'w=1/[\s^2^(Fo^2^)+(0.0304P)^2^+8.7002P] where P=(Fo^2^+2Fc^2^)/3'
_refine_ls_weighting_scheme calc
_refine_ls_wR_factor_gt 0.0720
_refine_ls_wR_factor_ref 0.0730
_reflns_Friedel_coverage 0.000
_reflns_number_gt 3441
_reflns_number_total 3646
_reflns_threshold_expression 'I > 2\s(I)'
_cod_data_source_file d3sc01487h2.cif
_cod_data_source_block Cj1562
_cod_depositor_comments 'Adding full bibliography for 1568937--1568943.cif.'
_cod_original_cell_volume 3931.5(15)
_cod_original_sg_symbol_H-M 'C 2/c'
_cod_database_code 1568938
_shelx_shelxl_version_number 2016/6
_shelx_space_group_comment
;
The symmetry employed for this shelxl refinement is uniquely defined
by the following loop, which should always be used as a source of
symmetry information in preference to the above space-group names.
They are only intended as comments.
;
_shelx_estimated_absorpt_t_min 0.953
_shelx_estimated_absorpt_t_max 0.969

loop_
_space_group_symop_operation_xyz
'x, y, z'
'-x, y, -z+1/2'
'x+1/2, y+1/2, z'
'-x+1/2, y+1/2, -z+1/2'
'-x, -y, -z'
'x, -y, z-1/2'
'-x+1/2, -y+1/2, -z'
'x+1/2, -y+1/2, z-1/2'

loop_
_atom_site_label
_atom_site_type_symbol
_atom_site_fract_x
_atom_site_fract_y
_atom_site_fract_z
_atom_site_U_iso_or_equiv
_atom_site_adp_type
_atom_site_occupancy
_atom_site_site_symmetry_order
_atom_site_calc_flag
_atom_site_refinement_flags_posn
_atom_site_refinement_flags_adp
_atom_site_refinement_flags_occupancy
_atom_site_disorder_assembly
_atom_site_disorder_group
Mo1 Mo 0.62161(2) 0.91328(2) 0.18570(2) 0.02285(8) Uani 1 1 d . . . . .
O1 O 0.67282(7) 0.7828(2) 0.04526(15) 0.0440(5) Uani 1 1 d . . . . .
N1 N 0.65947(7) 0.7970(2) 0.31972(15) 0.0283(4) Uani 1 1 d . . . . .
C1 C 0.65408(9) 0.8187(3) 0.0988(2) 0.0325(5) Uani 1 1 d . . . . .
O2 O 0.56566(7) 1.0662(2) 0.00140(15) 0.0437(5) Uani 1 1 d . . . . .
N2 N 0.71909(8) 0.5405(2) 0.55249(16) 0.0331(5) Uani 1 1 d . . . . .
C2 C 0.58563(9) 1.0074(3) 0.0702(2) 0.0334(6) Uani 1 1 d . . . . .
O3 O 0.58245(9) 1.1389(3) 0.29794(18) 0.0625(7) Uani 1 1 d . . . . .
N3 N 0.56856(7) 0.7384(2) 0.17409(15) 0.0300(4) Uani 1 1 d . . . . .
C3 C 0.59399(10) 1.0481(3) 0.2604(2) 0.0409(6) Uani 1 1 d . . . . .
O4 O 0.69864(7) 1.1351(2) 0.20813(15) 0.0420(5) Uani 1 1 d . . . . .
N4 N 0.47465(8) 0.4075(2) 0.10833(17) 0.0356(5) Uani 1 1 d . . . . .
C4 C 0.66982(9) 1.0522(3) 0.19998(19) 0.0323(5) Uani 1 1 d . . . . .
C5 C 0.64240(9) 0.7890(3) 0.39488(18) 0.0311(5) Uani 1 1 d . . . . .
H5 H 0.615523 0.841958 0.394586 0.037 Uiso 1 1 calc R U . . .
C6 C 0.66106(9) 0.7088(3) 0.47344(19) 0.0319(5) Uani 1 1 d . . . . .
H6 H 0.647408 0.708717 0.527106 0.038 Uiso 1 1 calc R U . . .
C7 C 0.70020(9) 0.6250(3) 0.47830(18) 0.0291(5) Uani 1 1 d . . . . .
C8 C 0.71878(9) 0.6355(3) 0.40104(19) 0.0311(5) Uani 1 1 d . . . . .
H8 H 0.745696 0.584141 0.399155 0.037 Uiso 1 1 calc R U . . .
C9 C 0.69818(8) 0.7208(3) 0.32677(18) 0.0297(5) Uani 1 1 d . . . . .
H9 H 0.712307 0.727939 0.274034 0.036 Uiso 1 1 calc R U . . .
C10 C 0.70079(11) 0.5360(3) 0.6338(2) 0.0395(6) Uani 1 1 d . . . . .
H10A H 0.697856 0.629451 0.656953 0.059 Uiso 1 1 calc R U . . .
H10B H 0.721749 0.482891 0.686708 0.059 Uiso 1 1 calc R U . . .
H10C H 0.669923 0.492361 0.614884 0.059 Uiso 1 1 calc R U . . .
C11 C 0.75689(10) 0.4476(3) 0.5500(2) 0.0378(6) Uani 1 1 d . . . . .
H11A H 0.748299 0.394268 0.488858 0.057 Uiso 1 1 calc R U . . .
H11B H 0.762632 0.385299 0.606574 0.057 Uiso 1 1 calc R U . . .
H11C H 0.785287 0.500531 0.552983 0.057 Uiso 1 1 calc R U . . .
C12 C 0.58246(9) 0.6064(3) 0.18873(19) 0.0323(6) Uani 1 1 d . . . . .
H12 H 0.614969 0.589290 0.214417 0.039 Uiso 1 1 calc R U . . .
C13 C 0.55316(9) 0.4953(3) 0.16928(19) 0.0326(5) Uani 1 1 d . . . . .
H13 H 0.565626 0.405257 0.181124 0.039 Uiso 1 1 calc R U . . .
C14 C 0.50461(9) 0.5144(3) 0.13176(17) 0.0306(5) Uani 1 1 d . . . . .
C15 C 0.48973(9) 0.6520(3) 0.12084(19) 0.0332(6) Uani 1 1 d . . . . .
H15 H 0.457305 0.672722 0.099128 0.040 Uiso 1 1 calc R U . . .
C16 C 0.52192(9) 0.7564(3) 0.14147(18) 0.0320(5) Uani 1 1 d . . . . .
H16 H 0.510528 0.847775 0.132082 0.038 Uiso 1 1 calc R U . . .
C17 C 0.49231(10) 0.2685(3) 0.1089(2) 0.0403(6) Uani 1 1 d . . . . .
H17A H 0.516081 0.265653 0.072434 0.061 Uiso 1 1 calc R U . . .
H17B H 0.466525 0.206744 0.077668 0.061 Uiso 1 1 calc R U . . .
H17C H 0.506230 0.239198 0.177057 0.061 Uiso 1 1 calc R U . . .
C18 C 0.42473(10) 0.4307(3) 0.0715(2) 0.0418(7) Uani 1 1 d . . . . .
H18A H 0.414199 0.490001 0.117356 0.063 Uiso 1 1 calc R U . . .
H18B H 0.408237 0.342713 0.065365 0.063 Uiso 1 1 calc R U . . .
H18C H 0.418019 0.475010 0.006757 0.063 Uiso 1 1 calc R U . . .

loop_
_atom_site_aniso_label
_atom_site_aniso_U_11
_atom_site_aniso_U_22
_atom_site_aniso_U_33
_atom_site_aniso_U_23
_atom_site_aniso_U_13
_atom_site_aniso_U_12
Mo1 0.02452(12) 0.02174(12) 0.02211(12) 0.00246(7) 0.00602(8) 0.00218(7)
O1 0.0527(12) 0.0439(12) 0.0433(11) -0.0020(9) 0.0262(10) 0.0030(9)
N1 0.0290(10) 0.0286(11) 0.0261(10) -0.0008(8) 0.0056(8) -0.0006(8)
C1 0.0339(13) 0.0292(13) 0.0341(13) 0.0035(11) 0.0089(11) 0.0006(11)
O2 0.0465(11) 0.0484(12) 0.0352(11) 0.0132(9) 0.0091(9) 0.0100(9)
N2 0.0416(12) 0.0277(11) 0.0283(11) 0.0027(9) 0.0066(9) 0.0027(9)
C2 0.0324(13) 0.0339(14) 0.0349(14) 0.0007(12) 0.0108(11) 0.0025(11)
O3 0.0761(16) 0.0583(15) 0.0559(14) -0.0084(12) 0.0224(12) 0.0286(13)
N3 0.0316(10) 0.0320(11) 0.0262(10) 0.0023(9) 0.0073(8) 0.0014(9)
C3 0.0422(15) 0.0461(17) 0.0331(14) 0.0045(13) 0.0081(12) 0.0097(13)
O4 0.0437(11) 0.0363(11) 0.0445(11) 0.0057(9) 0.0093(9) -0.0098(9)
N4 0.0369(12) 0.0373(13) 0.0315(12) -0.0013(9) 0.0073(9) -0.0049(9)
C4 0.0351(13) 0.0322(13) 0.0290(13) 0.0051(11) 0.0079(10) 0.0052(11)
C5 0.0333(13) 0.0309(13) 0.0302(13) -0.0002(10) 0.0103(10) 0.0006(10)
C6 0.0374(13) 0.0310(13) 0.0279(12) -0.0006(10) 0.0099(10) -0.0009(11)
C7 0.0324(12) 0.0237(12) 0.0287(12) -0.0017(10) 0.0040(10) -0.0039(10)
C8 0.0293(12) 0.0294(13) 0.0332(13) -0.0011(11) 0.0059(10) 0.0006(10)
C9 0.0286(12) 0.0312(13) 0.0293(12) -0.0023(10) 0.0081(10) -0.0010(10)
C10 0.0556(17) 0.0319(14) 0.0319(14) 0.0056(11) 0.0134(12) 0.0031(13)
C11 0.0418(15) 0.0325(14) 0.0355(14) 0.0038(12) 0.0043(12) 0.0050(12)
C12 0.0316(13) 0.0332(14) 0.0315(13) 0.0023(11) 0.0076(10) 0.0036(10)
C13 0.0356(13) 0.0318(13) 0.0306(13) 0.0014(11) 0.0091(10) 0.0039(11)
C14 0.0336(13) 0.0375(14) 0.0214(11) -0.0002(10) 0.0086(10) -0.0031(11)
C15 0.0293(12) 0.0399(15) 0.0282(12) 0.0016(11) 0.0040(10) 0.0023(11)
C16 0.0312(13) 0.0343(14) 0.0291(12) 0.0039(11) 0.0056(10) 0.0051(11)
C17 0.0487(16) 0.0350(15) 0.0388(15) -0.0046(12) 0.0144(12) -0.0094(12)
C18 0.0366(14) 0.0500(18) 0.0354(15) 0.0021(13) 0.0040(12) -0.0102(13)

loop_
_atom_type_symbol
_atom_type_description
_atom_type_scat_dispersion_real
_atom_type_scat_dispersion_imag
_atom_type_scat_source
C C 0.0033 0.0016 'International Tables Vol C Tables 4.2.6.8 and 6.1.1.4'
H H 0.0000 0.0000 'International Tables Vol C Tables 4.2.6.8 and 6.1.1.4'
N N 0.0061 0.0033 'International Tables Vol C Tables 4.2.6.8 and 6.1.1.4'
O O 0.0106 0.0060 'International Tables Vol C Tables 4.2.6.8 and 6.1.1.4'
Mo Mo -1.6832 0.6857 'International Tables Vol C Tables 4.2.6.8 and 6.1.1.4'

loop_
_geom_angle_atom_site_label_1
_geom_angle_atom_site_label_2
_geom_angle_atom_site_label_3
_geom_angle
_geom_angle_site_symmetry_1
_geom_angle_site_symmetry_3
_geom_angle_publ_flag
C2 Mo1 C4 88.87(11) . . ?
C2 Mo1 C1 87.16(11) . . ?
C4 Mo1 C1 85.41(11) . . ?
C2 Mo1 C3 85.34(11) . . ?
C4 Mo1 C3 83.27(12) . . ?
C1 Mo1 C3 166.53(12) . . ?
C2 Mo1 N1 176.54(9) . . ?
C4 Mo1 N1 94.47(9) . . ?
C1 Mo1 N1 93.97(9) . . ?
C3 Mo1 N1 94.18(10) . . ?
C2 Mo1 N3 94.61(10) . . ?
C4 Mo1 N3 176.03(9) . . ?
C1 Mo1 N3 92.85(9) . . ?
C3 Mo1 N3 98.89(11) . . ?
N1 Mo1 N3 82.07(8) . . ?
C5 N1 C9 114.9(2) . . ?
C5 N1 Mo1 120.31(17) . . ?
C9 N1 Mo1 124.53(16) . . ?
O1 C1 Mo1 170.6(2) . . ?
C7 N2 C10 119.3(2) . . ?
C7 N2 C11 122.2(2) . . ?
C10 N2 C11 118.4(2) . . ?
O2 C2 Mo1 177.4(2) . . ?
C16 N3 C12 114.8(2) . . ?
C16 N3 Mo1 123.33(17) . . ?
C12 N3 Mo1 121.40(17) . . ?
O3 C3 Mo1 169.3(3) . . ?
C14 N4 C18 120.6(2) . . ?
C14 N4 C17 120.4(2) . . ?
C18 N4 C17 118.7(2) . . ?
O4 C4 Mo1 179.7(2) . . ?
N1 C5 C6 122.9(2) . . ?
N1 C5 H5 118.6 . . ?
C6 C5 H5 118.6 . . ?
C5 C6 C7 121.9(2) . . ?
C5 C6 H6 119.1 . . ?
C7 C6 H6 119.1 . . ?
N2 C7 C8 120.2(2) . . ?
N2 C7 C6 124.4(2) . . ?
C8 C7 C6 115.4(2) . . ?
C9 C8 C7 118.3(2) . . ?
C9 C8 H8 120.8 . . ?
C7 C8 H8 120.8 . . ?
C8 C9 N1 126.6(2) . . ?
C8 C9 H9 116.7 . . ?
N1 C9 H9 116.7 . . ?
N2 C10 H10A 109.5 . . ?
N2 C10 H10B 109.5 . . ?
H10A C10 H10B 109.5 . . ?
N2 C10 H10C 109.5 . . ?
H10A C10 H10C 109.5 . . ?
H10B C10 H10C 109.5 . . ?
N2 C11 H11A 109.5 . . ?
N2 C11 H11B 109.5 . . ?
H11A C11 H11B 109.5 . . ?
N2 C11 H11C 109.5 . . ?
H11A C11 H11C 109.5 . . ?
H11B C11 H11C 109.5 . . ?
N3 C12 C13 124.9(2) . . ?
N3 C12 H12 117.6 . . ?
C13 C12 H12 117.6 . . ?
C12 C13 C14 120.1(2) . . ?
C12 C13 H13 120.0 . . ?
C14 C13 H13 120.0 . . ?
N4 C14 C13 122.0(2) . . ?
N4 C14 C15 122.8(2) . . ?
C13 C14 C15 115.3(2) . . ?
C16 C15 C14 120.2(2) . . ?
C16 C15 H15 119.9 . . ?
C14 C15 H15 119.9 . . ?
N3 C16 C15 124.7(2) . . ?
N3 C16 H16 117.7 . . ?
C15 C16 H16 117.7 . . ?
N4 C17 H17A 109.5 . . ?
N4 C17 H17B 109.5 . . ?
H17A C17 H17B 109.5 . . ?
N4 C17 H17C 109.5 . . ?
H17A C17 H17C 109.5 . . ?
H17B C17 H17C 109.5 . . ?
N4 C18 H18A 109.5 . . ?
N4 C18 H18B 109.5 . . ?
H18A C18 H18B 109.5 . . ?
N4 C18 H18C 109.5 . . ?
H18A C18 H18C 109.5 . . ?
H18B C18 H18C 109.5 . . ?

loop_
_geom_bond_atom_site_label_1
_geom_bond_atom_site_label_2
_geom_bond_distance
_geom_bond_site_symmetry_2
_geom_bond_publ_flag
Mo1 C2 1.922(3) . ?
Mo1 C4 1.942(3) . ?
Mo1 C1 1.980(3) . ?
Mo1 C3 1.994(3) . ?
Mo1 N1 2.230(2) . ?
Mo1 N3 2.298(2) . ?
O1 C1 1.108(3) . ?
N1 C5 1.295(3) . ?
N1 C9 1.350(3) . ?
O2 C2 1.145(3) . ?
N2 C7 1.331(3) . ?
N2 C10 1.396(4) . ?
N2 C11 1.450(4) . ?
O3 C3 1.132(4) . ?
N3 C16 1.348(3) . ?
N3 C12 1.350(3) . ?
O4 C4 1.160(3) . ?
N4 C14 1.353(3) . ?
N4 C18 1.450(4) . ?
N4 C17 1.453(4) . ?
C5 C6 1.347(4) . ?
C5 H5 0.9500 . ?
C6 C7 1.407(4) . ?
C6 H6 0.9500 . ?
C7 C8 1.352(4) . ?
C8 C9 1.347(4) . ?
C8 H8 0.9500 . ?
C9 H9 0.9500 . ?
C10 H10A 0.9800 . ?
C10 H10B 0.9800 . ?
C10 H10C 0.9800 . ?
C11 H11A 0.9800 . ?
C11 H11B 0.9800 . ?
C11 H11C 0.9800 . ?
C12 C13 1.370(4) . ?
C12 H12 0.9500 . ?
C13 C14 1.408(4) . ?
C13 H13 0.9500 . ?
C14 C15 1.408(4) . ?
C15 C16 1.372(4) . ?
C15 H15 0.9500 . ?
C16 H16 0.9500 . ?
C17 H17A 0.9800 . ?
C17 H17B 0.9800 . ?
C17 H17C 0.9800 . ?
C18 H18A 0.9800 . ?
C18 H18B 0.9800 . ?
C18 H18C 0.9800 . ?
